data_4336824
loop_
_publ_author_name
'Alberto J. Fern\'andez-Carri\'on'
'Mathieu Allix'
'Manuel Oca\~na'
'Jorge Garc\'ia-Sevillano'
'Fernando Cusso'
'Andrew N. Fitch'
'Emmanuelle Suard'
'Ana I. Becerro'

_publ_section_title
;
 Crystal Structures and Photoluminescence across the La2Si2O7-Ho2Si2O7
 System
;
_journal_name_full 'Inorganic Chemistry'
_journal_page_first 13469
_journal_page_last 13479
_journal_paper_doi 10.1021/ic401867c
_journal_volume 52
_journal_year 2013
_chemical_formula_sum 'Ho La O7 Si2'
_chemical_formula_weight 472
_space_group_IT_number 14
_symmetry_cell_setting monoclinic
_symmetry_Int_Tables_number 14
_symmetry_space_group_name_Hall '-P 2ybc'
_symmetry_space_group_name_H-M 'P 1 21/c 1'
_cell_angle_alpha 90
_cell_angle_beta 112.1389
_cell_angle_gamma 90
_cell_formula_units_Z 4
_cell_length_a 5.3835
_cell_length_b 8.6104
_cell_length_c 13.9295
_cell_measurement_temperature 293
_cell_volume 598.085
_diffrn_ambient_temperature 293
_diffrn_radiation_probe x-ray
_diffrn_radiation_wavelength 0.3542
_exptl_absorpt_coefficient_mu 3.224
_exptl_crystal_density_diffrn 5.2402
_exptl_crystal_F_000 120
_pd_meas_2theta_range_inc 0.002
_pd_meas_2theta_range_max 35.000
_pd_meas_2theta_range_min 2.002
_pd_meas_number_of_points 16500
_pd_proc_2theta_range_inc 0.002
_pd_proc_2theta_range_max 35
_pd_proc_2theta_range_min 2.002
_pd_proc_ls_background_function '6 Chebyshev polynoms'
_pd_proc_ls_pref_orient_corr none
_pd_proc_ls_profile_function Pseudo-Voigt
_pd_proc_ls_prof_R_factor 0.0586
_pd_proc_ls_prof_wR_expected 0.0925
_pd_proc_ls_prof_wR_factor 0.0781
_refine_ls_goodness_of_fit_all 0.87
_refine_ls_number_constraints 0
_refine_ls_number_parameters 106
_refine_ls_number_restraints 0
_refine_ls_R_factor_all 0.0163
_refine_ls_R_factor_gt 0.0162
_refine_ls_shift/su_max 0.0487
_refine_ls_shift/su_mean 0.0024
_refine_ls_weighting_scheme sigma
_refine_ls_wR_factor_all 0.0193
_refine_ls_wR_factor_gt 0.0193
_cod_data_source_file ic401867c_si_001_1.cif
_cod_data_source_block I
_cod_original_cell_volume 598.0874
_cod_original_sg_symbol_Hall '-P 2ycb'
_cod_original_formula_sum 'Ho1 La1 O7 Si2'
_cod_database_code 4336824
_cod_database_fobs_code 4336824

loop_
_symmetry_equiv_pos_site_id
_symmetry_equiv_pos_as_xyz
1 x,y,z
2 -x,y+1/2,-z+1/2
3 -x,-y,-z
4 x,-y+1/2,z+1/2

loop_
_atom_site_label
_atom_site_type_symbol
_atom_site_fract_x
_atom_site_fract_y
_atom_site_fract_z
_atom_site_adp_type
_atom_site_U_iso_or_equiv
_atom_site_symmetry_multiplicity
_atom_site_occupancy
_atom_site_calc_flag
La1 La 0.51427(10) 0.80505(6) 0.77054(4) Uiso 0.00835(14) 4 0.8037(19) d
Ho1 Ho 0.51427(10) 0.80505(6) 0.77054(4) Uiso 0.00835(14) 4 0.1963(19) d
La2 La 0.82223(9) 0.60694(4) 0.59044(3) Uiso 0.00632(12) 4 0.1963(19) d
Ho2 Ho 0.82223(9) 0.60694(4) 0.59044(3) Uiso 0.00632(12) 4 0.8037(19) d
Si1 Si 0.7468(4) 0.2475(2) 0.02176(17) Uiso 0.0108(6) 4 1 d
Si2 Si 0.9541(4) 0.5001(3) 0.18254(16) Uiso 0.0085(5) 4 1 d
O1 O 0.7935(8) 0.4169(5) 0.0711(3) Uiso 0.0145(14) 4 1 d
O2 O 0.0333(9) 0.1586(5) 0.0434(3) Uiso 0.0145(15) 4 1 d
O3 O 0.5784(8) 0.1348(5) 0.0735(3) Uiso 0.0067(13) 4 1 d
O4 O 0.5482(7) 0.2544(4) -0.0960(3) Uiso 0.0061(13) 4 1 d
O5 O 0.7908(8) 0.4779(5) 0.2560(3) Uiso 0.0106(13) 4 1 d
O6 O 0.2385(8) 0.4219(5) 0.2423(3) Uiso 0.0100(14) 4 1 d
O7 O 0.0304(8) 0.6837(5) 0.1699(3) Uiso 0.0122(14) 4 1 d

loop_
_atom_type_symbol
_atom_type_scat_dispersion_real
_atom_type_scat_dispersion_imag
_atom_type_scat_source
_atom_type_scat_Cromer_Mann_a1
_atom_type_scat_Cromer_Mann_b1
_atom_type_scat_Cromer_Mann_a2
_atom_type_scat_Cromer_Mann_b2
_atom_type_scat_Cromer_Mann_a3
_atom_type_scat_Cromer_Mann_b3
_atom_type_scat_Cromer_Mann_a4
_atom_type_scat_Cromer_Mann_b4
_atom_type_scat_Cromer_Mann_c
Ho -0.9136 1.4172 'International Tables Vol C tables 4.2.6.8 and 6.1.1.4' 26.9049 2.07051 17.294001 0.19794 14.5583 11.4407 3.63837 92.656601 4.56796
La -1.8716 0.7158 'International Tables Vol C tables 4.2.6.8 and 6.1.1.4' 20.577999 2.94817 19.599001 0.244475 11.3727 18.7726 3.28719 133.123993 2.14678
O 0.0004 0.0013 'International Tables Vol C tables 4.2.6.8 and 6.1.1.4' 3.0485 13.2771 2.2868 5.7011 1.5463 0.3239 0.867 32.908901 0.2508
Si 0.0175 0.0166 'International Tables Vol C tables 4.2.6.8 and 6.1.1.4' 6.2915 2.4386 3.0353 32.333698 1.9891 0.6785 1.541 81.693703 1.1407

loop_
_geom_bond_atom_site_label_1
_geom_bond_atom_site_label_2
_geom_bond_site_symmetry_2
_geom_bond_distance
La1 O2 3_666 2.827(4)
La1 O3 3_666 2.460(5)
La1 O4 2_655 2.366(4)
La1 O5 3_666 2.883(5)
La1 O5 4_565 2.445(5)
La1 O6 3_666 2.409(5)
La1 O6 4_565 2.729(4)
La1 O7 4_565 2.451(4)
La2 O2 2_655 2.318(5)
La2 O2 4_655 2.740(5)
La2 O3 2_655 2.492(3)
La2 O3 4_555 2.425(4)
La2 O4 2_655 2.390(4)
La2 O5 3_766 2.468(4)
La2 O6 3_666 2.484(5)
La2 O7 4_665 2.190(4)
Si1 O1 . 1.592(5)
Si1 O2 1_655 1.645(5)
Si1 O3 . 1.666(5)
Si1 O4 . 1.586(4)
Si2 O1 . 1.630(4)
Si2 O5 . 1.592(6)
Si2 O6 1_655 1.590(4)
Si2 O7 1_655 1.660(5)
